data_7123161
loop_
_publ_author_name
'Li, Quan-Quan'
'He, peng-xiu'
'Zhang, Jin'
'Zhang, Jidong'
'Xin, Yu Meng'
'Liu, Ping'
'Wang, Yao-Yu'
'Li, Jianli'

_publ_section_title
;
 Substituent changes in salen of CuIINaI-complexes to induce the various
 structure and catalytic activity towards 2-imidazolines from nitriles and
 1,2-diaminopropane
;
_journal_name_full 'Chemical Communications'
_journal_paper_doi 10.1039/C9CC00879A
_journal_year 2019
_chemical_formula_moiety 'C43 H52 Cu5 N22 Na2 O14, H2 O'
_chemical_formula_sum 'C43 H54 Cu5 N22 Na2 O15'
_chemical_formula_weight 1482.76
_chemical_name_systematic
;
 ? 
;
_space_group_crystal_system triclinic
_space_group_IT_number 2
_space_group_name_Hall '-P 1'
_space_group_name_H-M_alt 'P -1'
_symmetry_space_group_name_Hall '-P 1'
_symmetry_space_group_name_H-M 'P -1'
_atom_sites_solution_hydrogens mixed
_audit_creation_date 2016-11-16
_audit_creation_method
;
Olex2 1.2-beta
(compiled 2016.11.07 svn.r3352 for OlexSys, GUI svn.r5261)
;
_audit_update_record
;
2018-10-25 deposited with the CCDC.    2019-03-19 downloaded from the CCDC.
;
_cell_angle_alpha 103.511(3)
_cell_angle_beta 93.740(4)
_cell_angle_gamma 105.433(3)
_cell_formula_units_Z 1
_cell_length_a 9.3751(18)
_cell_length_b 12.984(3)
_cell_length_c 13.416(3)
_cell_measurement_reflns_used 1509
_cell_measurement_temperature 296(2)
_cell_measurement_theta_max 21.57
_cell_measurement_theta_min 2.80
_cell_volume 1516.4(6)
_computing_cell_refinement 'Bruker SAINT'
_computing_data_collection 'Bruker APEX2'
_computing_data_reduction 'Bruker SAINT'
_computing_molecular_graphics 'Olex2 (Dolomanov et al., 2009)'
_computing_publication_material 'Olex2 (Dolomanov et al., 2009)'
_computing_structure_refinement 'ShelXL (Sheldrick, 2015)'
_computing_structure_solution 'SHELXS-97 (Sheldrick, 1990)'
_diffrn_ambient_temperature 296.15
_diffrn_measured_fraction_theta_full 0.988
_diffrn_measured_fraction_theta_max 0.984
_diffrn_measurement_device_type 'Bruker APEX-II CCD'
_diffrn_measurement_method '\f and \w scans'
_diffrn_radiation_monochromator graphite
_diffrn_radiation_type MoK\a
_diffrn_radiation_wavelength 0.71073
_diffrn_reflns_av_R_equivalents 0.0300
_diffrn_reflns_av_unetI/netI 0.0715
_diffrn_reflns_Laue_measured_fraction_full 0.988
_diffrn_reflns_Laue_measured_fraction_max 0.984
_diffrn_reflns_limit_h_max 11
_diffrn_reflns_limit_h_min -10
_diffrn_reflns_limit_k_max 13
_diffrn_reflns_limit_k_min -15
_diffrn_reflns_limit_l_max 13
_diffrn_reflns_limit_l_min -16
_diffrn_reflns_number 7848
_diffrn_reflns_point_group_measured_fraction_full 0.988
_diffrn_reflns_point_group_measured_fraction_max 0.984
_diffrn_reflns_theta_full 25.242
_diffrn_reflns_theta_max 25.489
_diffrn_reflns_theta_min 2.591
_diffrn_standards_number 0
_exptl_absorpt_coefficient_mu 1.819
_exptl_absorpt_correction_T_max 0.635
_exptl_absorpt_correction_T_min 0.628
_exptl_absorpt_correction_type multi-scan
_exptl_absorpt_process_details SADABS
_exptl_crystal_colour black
_exptl_crystal_colour_primary black
_exptl_crystal_density_diffrn 1.624
_exptl_crystal_density_method 'not measured'
_exptl_crystal_description block
_exptl_crystal_F_000 753
_exptl_crystal_size_max 0.25
_exptl_crystal_size_mid 0.25
_exptl_crystal_size_min 0.25
_refine_diff_density_max 0.878
_refine_diff_density_min -0.439
_refine_diff_density_rms 0.091
_refine_ls_extinction_method none
_refine_ls_goodness_of_fit_ref 1.001
_refine_ls_hydrogen_treatment constr
_refine_ls_matrix_type full
_refine_ls_number_parameters 426
_refine_ls_number_reflns 5550
_refine_ls_number_restraints 28
_refine_ls_restrained_S_all 1.004
_refine_ls_R_factor_all 0.1024
_refine_ls_R_factor_gt 0.0586
_refine_ls_shift/su_max 0.000
_refine_ls_shift/su_mean 0.000
_refine_ls_structure_factor_coef Fsqd
_refine_ls_weighting_details 'w=1/[\s^2^(Fo^2^)+(0.1000P)^2^] where P=(Fo^2^+2Fc^2^)/3'
_refine_ls_weighting_scheme calc
_refine_ls_wR_factor_gt 0.1553
_refine_ls_wR_factor_ref 0.1843
_reflns_Friedel_coverage 0.000
_reflns_number_gt 3432
_reflns_number_total 5550
_reflns_threshold_expression 'I > 2\s(I)'
_cod_data_source_file c9cc00879a2.cif
_cod_data_source_block 2
_cod_original_cell_volume 1516.4(5)
_cod_database_code 7123161
_shelx_space_group_comment
;
The symmetry employed for this shelxl refinement is uniquely defined
by the following loop, which should always be used as a source of
symmetry information in preference to the above space-group names.
They are only intended as comments.
;
_olex2_refinement_description
;
1. Fixed Uiso
 At 1.2 times of:
  All C(H) groups, All C(H,H) groups
 At 1.5 times of:
  All C(H,H,H) groups, All O(H) groups, All O(H,H) groups
2. Restrained distances
 O9-H9A
 0.85 with sigma of 0.01
 C22-H9A
 1.860653 with sigma of 0.02
 Na1-H9A
 3.033671 with sigma of 0.02
 O6-C20 \\sim C20-O6A
 with sigma of 0.02
3. Uiso/Uaniso restraints and constraints
Uanis(O6) \\sim Ueq: with sigma of 0.01 and sigma for terminal atoms of 0.02
Uanis(O6) \\sim Ueq, Uanis(O6A) \\sim Ueq: with sigma of 0.01 and sigma for
terminal atoms of 0.02
Uanis(O9) \\sim Ueq, Uanis(C22) \\sim Ueq: with sigma of 0.01 and sigma for
terminal atoms of 0.02
4. Others
 Fixed Sof: O6(0.5) O7C(0.5) H7CA(0.5) H7CB(0.5) O8(0.5) H8A(0.5) H8B(0.5)
 C22(0.5) H22A(0.5) H22B(0.5) H22C(0.5) O9(0.5) H9A(0.5) O6A(0.5)
5.a Riding coordinates:
 O7C(H7CA,H7CB), O8(H8A,H8B), O9(H9A)
5.b Ternary CH refined with riding coordinates:
 C9(H9)
5.c Secondary CH2 refined with riding coordinates:
 C11(H11A,H11B)
5.d Aromatic/amide H refined with riding coordinates:
 C3(H3), C4(H4), C5(H5), C8(H8), C12(H12), C14(H14), C15(H15), C16(H16)
5.e Idealised Me refined as rotating group:
 C1(H1A,H1B,H1C), C10(H10A,H10B,H10C), C19(H19A,H19B,H19C), C21(H21A,H21B,
 H21C), C22(H22A,H22B,H22C)
;
_shelx_shelxl_version_number 2014/7
_olex2_submission_special_instructions 'No special instructions were received'

loop_
_space_group_symop_operation_xyz
'x, y, z'
'-x, -y, -z'

loop_
_atom_site_label
_atom_site_type_symbol
_atom_site_fract_x
_atom_site_fract_y
_atom_site_fract_z
_atom_site_U_iso_or_equiv
_atom_site_adp_type
_atom_site_occupancy
_atom_site_site_symmetry_order
_atom_site_calc_flag
_atom_site_refinement_flags_posn
_atom_site_refinement_flags_adp
_atom_site_refinement_flags_occupancy
_atom_site_disorder_assembly
_atom_site_disorder_group
Cu1 Cu 0.59532(9) 1.45382(6) 0.36735(6) 0.0544(3) Uani 1 1 d . . . . .
Cu2 Cu 0.63756(8) 1.36885(6) 0.12025(6) 0.0520(3) Uani 1 1 d . . . . .
Cu3 Cu 0.5000 1.5000 0.0000 0.0476(3) Uani 1 2 d S T P . .
Na1 Na 0.4132(3) 1.1936(2) 0.2369(2) 0.0682(7) Uani 1 1 d D . . . .
O1 O 0.2123(5) 1.2521(4) 0.1295(4) 0.0702(13) Uani 1 1 d . . . . .
O2 O 0.4449(4) 1.3834(3) 0.2508(3) 0.0560(11) Uani 1 1 d . . . . .
O3 O 0.5730(5) 1.3104(3) 0.3863(3) 0.0591(11) Uani 1 1 d . . . . .
O4 O 0.5427(5) 1.1033(4) 0.3583(4) 0.0729(13) Uani 1 1 d . . . . .
O5 O 0.5874(5) 1.2134(4) 0.1215(4) 0.0687(13) Uani 1 1 d . . . . .
O6 O 0.722(2) 1.1727(15) -0.0123(11) 0.100(6) Uani 0.5 1 d D U . A 1
O7C O 0.1754(16) 0.8387(11) 0.1726(10) 0.125(5) Uani 0.5 1 d . . . B 1
H7CA H 0.1076 0.8083 0.1964 0.188 Uiso 0.5 1 d R . . B 1
H7CB H 0.2348 0.8054 0.1439 0.188 Uiso 0.5 1 d R . . B 1
N1 N 0.5999(6) 1.6013(4) 0.3608(4) 0.0600(14) Uani 1 1 d . . . . .
N2 N 0.7347(6) 1.5276(4) 0.4910(4) 0.0581(13) Uani 1 1 d . . . . .
N3 N 0.7897(6) 1.4202(5) 0.2413(4) 0.0655(15) Uani 1 1 d . . . . .
N4 N 0.8537(6) 1.3545(5) 0.2602(4) 0.0569(13) Uani 1 1 d . . . . .
N5 N 0.9166(7) 1.2975(6) 0.2813(5) 0.0824(19) Uani 1 1 d . . . . .
N6 N 0.6683(6) 1.5229(4) 0.1067(4) 0.0588(14) Uani 1 1 d . . . . .
N7 N 0.7720(6) 1.6030(5) 0.1458(4) 0.0565(13) Uani 1 1 d . . . . .
N8 N 0.8726(7) 1.6767(5) 0.1833(5) 0.0835(19) Uani 1 1 d . . . . .
N9 N 0.5146(6) 1.6528(4) 0.0011(4) 0.0555(13) Uani 1 1 d . . . . .
N10 N 0.5689(7) 1.7349(5) 0.0723(5) 0.0628(15) Uani 1 1 d . . . . .
N11 N 0.6179(10) 1.8093(6) 0.1390(6) 0.115(3) Uani 1 1 d . . . . .
C1 C 0.0987(9) 1.1769(7) 0.0505(6) 0.090(2) Uani 1 1 d . . . . .
H1A H 0.0026 1.1748 0.0721 0.135 Uiso 1 1 calc GR . . . .
H1B H 0.1119 1.1044 0.0381 0.135 Uiso 1 1 calc GR . . . .
H1C H 0.1052 1.2010 -0.0119 0.135 Uiso 1 1 calc GR . . . .
C2 C 0.2229(7) 1.3616(6) 0.1456(5) 0.0553(16) Uani 1 1 d . . . . .
C3 C 0.1232(8) 1.4060(7) 0.1027(6) 0.074(2) Uani 1 1 d . . . . .
H3 H 0.0378 1.3596 0.0589 0.089 Uiso 1 1 calc R . . . .
C4 C 0.1505(8) 1.5190(7) 0.1249(6) 0.075(2) Uani 1 1 d . . . . .
H4 H 0.0824 1.5475 0.0952 0.090 Uiso 1 1 calc R . . . .
C5 C 0.2734(8) 1.5910(7) 0.1889(6) 0.073(2) Uani 1 1 d . . . . .
H5 H 0.2893 1.6669 0.2012 0.087 Uiso 1 1 calc R . . . .
C6 C 0.3785(7) 1.5479(6) 0.2372(5) 0.0559(16) Uani 1 1 d . . . . .
C7 C 0.3518(7) 1.4331(5) 0.2123(5) 0.0533(15) Uani 1 1 d . . . . .
C8 C 0.5038(8) 1.6262(6) 0.3040(5) 0.0607(17) Uani 1 1 d . . . . .
H8 H 0.5179 1.7006 0.3073 0.073 Uiso 1 1 calc R . . . .
C9 C 0.7341(9) 1.6827(5) 0.4237(5) 0.0686(19) Uani 1 1 d . . . . .
H9 H 0.8176 1.6763 0.3847 0.082 Uiso 1 1 calc R . . . .
C10 C 0.7333(10) 1.8023(6) 0.4445(8) 0.113(3) Uani 1 1 d . . . . .
H10A H 0.7403 1.8252 0.3814 0.169 Uiso 1 1 calc GR . . . .
H10B H 0.8169 1.8480 0.4950 0.169 Uiso 1 1 calc GR . . . .
H10C H 0.6422 1.8094 0.4701 0.169 Uiso 1 1 calc GR . . . .
C11 C 0.7626(8) 1.6477(5) 0.5210(5) 0.0694(19) Uani 1 1 d . . . . .
H11A H 0.8651 1.6838 0.5533 0.083 Uiso 1 1 calc R . . . .
H11B H 0.6966 1.6679 0.5698 0.083 Uiso 1 1 calc R . . . .
C12 C 0.7999(7) 1.4793(6) 0.5463(5) 0.0618(17) Uani 1 1 d . . . . .
H12 H 0.8687 1.5243 0.6031 0.074 Uiso 1 1 calc R . . . .
C13 C 0.7748(7) 1.3622(6) 0.5272(5) 0.0591(16) Uani 1 1 d . . . . .
C14 C 0.8659(8) 1.3259(7) 0.5889(5) 0.0682(19) Uani 1 1 d . . . . .
H14 H 0.9389 1.3774 0.6399 0.082 Uiso 1 1 calc R . . . .
C15 C 0.8495(9) 1.2163(7) 0.5756(6) 0.083(2) Uani 1 1 d . . . . .
H15 H 0.9089 1.1930 0.6187 0.100 Uiso 1 1 calc R . . . .
C16 C 0.7448(8) 1.1393(7) 0.4980(6) 0.075(2) Uani 1 1 d . . . . .
H16 H 0.7368 1.0644 0.4871 0.089 Uiso 1 1 calc R . . . .
C17 C 0.6526(8) 1.1724(6) 0.4369(5) 0.0629(17) Uani 1 1 d . . . . .
C18 C 0.6661(7) 1.2859(5) 0.4493(5) 0.0525(15) Uani 1 1 d . . . . .
C19 C 0.5326(10) 0.9872(6) 0.3356(7) 0.103(3) Uani 1 1 d . . . . .
H19A H 0.6311 0.9785 0.3359 0.154 Uiso 1 1 calc GR . . . .
H19B H 0.4757 0.9498 0.2687 0.154 Uiso 1 1 calc GR . . . .
H19C H 0.4842 0.9560 0.3872 0.154 Uiso 1 1 calc GR . . . .
C20 C 0.6601(8) 1.1619(6) 0.0647(7) 0.069(2) Uani 1 1 d D . . . .
C21 C 0.6624(11) 1.0524(8) 0.0789(8) 0.119(3) Uani 1 1 d . . . . .
H21A H 0.6806 1.0079 0.0158 0.179 Uiso 1 1 calc GR . . . .
H21B H 0.5679 1.0161 0.0967 0.179 Uiso 1 1 calc GR . . . .
H21C H 0.7403 1.0624 0.1335 0.179 Uiso 1 1 calc GR . . . .
O8 O 0.2476(12) 1.0107(8) 0.1722(8) 0.085(3) Uani 0.5 1 d . . . C 2
H8A H 0.1820 0.9860 0.2055 0.127 Uiso 0.5 1 d R . . C 2
H8B H 0.2714 0.9493 0.1446 0.127 Uiso 0.5 1 d R . . C 2
C22 C 0.046(2) 1.0510(17) 0.2732(15) 0.118(7) Uani 0.5 1 d D U . C 1
H22A H -0.0304 1.0160 0.2147 0.176 Uiso 0.5 1 calc GR . . C 1
H22B H 0.0530 1.1282 0.2956 0.176 Uiso 0.5 1 calc GR . . C 1
H22C H 0.0213 1.0169 0.3285 0.176 Uiso 0.5 1 calc GR . . C 1
O9 O 0.1758(18) 1.0397(13) 0.2466(15) 0.173(7) Uani 0.5 1 d D U . C 1
H9A H 0.2029 0.9873 0.2589 0.259 Uiso 0.5 1 d DR . . C 1
O6A O 0.7507(19) 1.2254(13) 0.0258(13) 0.098(5) Uani 0.5 1 d D U . A 2

loop_
_atom_site_aniso_label
_atom_site_aniso_U_11
_atom_site_aniso_U_22
_atom_site_aniso_U_33
_atom_site_aniso_U_23
_atom_site_aniso_U_13
_atom_site_aniso_U_12
Cu1 0.0557(5) 0.0513(5) 0.0548(5) 0.0130(4) -0.0043(4) 0.0167(4)
Cu2 0.0518(5) 0.0513(5) 0.0544(5) 0.0170(4) -0.0016(4) 0.0169(4)
Cu3 0.0512(6) 0.0467(6) 0.0460(6) 0.0145(5) 0.0006(5) 0.0154(5)
Na1 0.0671(17) 0.0577(15) 0.0720(17) 0.0168(13) 0.0003(14) 0.0073(13)
O1 0.053(3) 0.070(3) 0.079(3) 0.013(3) -0.012(2) 0.013(2)
O2 0.053(2) 0.053(2) 0.063(3) 0.017(2) -0.009(2) 0.019(2)
O3 0.059(3) 0.058(3) 0.057(3) 0.014(2) -0.008(2) 0.016(2)
O4 0.080(3) 0.057(3) 0.084(3) 0.018(2) -0.002(3) 0.027(2)
O5 0.066(3) 0.060(3) 0.081(3) 0.010(2) 0.003(3) 0.028(2)
O6 0.081(10) 0.128(12) 0.094(10) 0.022(9) 0.021(9) 0.038(9)
O7C 0.134(11) 0.146(12) 0.118(10) 0.070(9) 0.046(9) 0.040(9)
N1 0.056(3) 0.054(3) 0.068(4) 0.009(3) 0.005(3) 0.019(3)
N2 0.061(3) 0.053(3) 0.052(3) 0.007(3) 0.000(3) 0.012(3)
N3 0.053(3) 0.063(3) 0.073(4) 0.014(3) -0.013(3) 0.013(3)
N4 0.052(3) 0.074(4) 0.045(3) 0.021(3) 0.003(2) 0.016(3)
N5 0.074(4) 0.096(5) 0.087(5) 0.025(4) -0.012(3) 0.045(4)
N6 0.065(4) 0.057(3) 0.053(3) 0.019(3) -0.008(3) 0.015(3)
N7 0.056(4) 0.056(3) 0.059(3) 0.020(3) -0.003(3) 0.018(3)
N8 0.078(4) 0.069(4) 0.090(5) 0.027(4) -0.012(4) -0.002(4)
N9 0.072(4) 0.047(3) 0.047(3) 0.010(2) -0.005(3) 0.022(3)
N10 0.076(4) 0.055(3) 0.063(4) 0.015(3) 0.000(3) 0.031(3)
N11 0.171(8) 0.060(4) 0.091(5) -0.016(4) -0.042(5) 0.041(5)
C1 0.077(5) 0.098(6) 0.076(5) 0.014(4) -0.022(4) 0.011(4)
C2 0.052(4) 0.076(4) 0.048(4) 0.026(3) 0.008(3) 0.027(3)
C3 0.054(4) 0.092(6) 0.078(5) 0.017(4) 0.001(4) 0.031(4)
C4 0.066(5) 0.112(6) 0.074(5) 0.041(5) 0.011(4) 0.057(5)
C5 0.073(5) 0.094(5) 0.072(5) 0.031(4) 0.013(4) 0.050(5)
C6 0.061(4) 0.069(4) 0.056(4) 0.031(3) 0.017(3) 0.035(3)
C7 0.046(4) 0.070(4) 0.056(4) 0.031(3) 0.012(3) 0.025(3)
C8 0.069(4) 0.060(4) 0.062(4) 0.021(3) 0.013(4) 0.030(4)
C9 0.083(5) 0.054(4) 0.064(4) 0.015(3) 0.001(4) 0.014(4)
C10 0.099(7) 0.064(5) 0.170(10) 0.026(6) 0.004(7) 0.022(5)
C11 0.075(5) 0.061(4) 0.060(4) 0.003(3) -0.007(4) 0.013(4)
C12 0.061(4) 0.082(5) 0.044(4) 0.020(3) -0.001(3) 0.021(4)
C13 0.048(4) 0.072(4) 0.061(4) 0.017(3) 0.001(3) 0.024(3)
C14 0.067(5) 0.094(6) 0.050(4) 0.025(4) 0.002(3) 0.031(4)
C15 0.074(5) 0.104(6) 0.088(6) 0.041(5) -0.001(4) 0.040(5)
C16 0.075(5) 0.085(5) 0.078(5) 0.028(4) 0.007(4) 0.042(4)
C17 0.058(4) 0.072(5) 0.066(4) 0.022(4) 0.009(4) 0.026(4)
C18 0.047(4) 0.071(4) 0.047(4) 0.022(3) 0.008(3) 0.023(3)
C19 0.104(7) 0.068(5) 0.129(8) 0.015(5) -0.008(6) 0.029(5)
C20 0.049(4) 0.063(5) 0.088(6) 0.020(4) -0.004(4) 0.009(4)
C21 0.122(8) 0.103(7) 0.141(9) 0.029(7) 0.005(7) 0.051(6)
O8 0.077(7) 0.081(7) 0.085(7) 0.052(6) -0.007(6) -0.017(5)
C22 0.097(11) 0.168(15) 0.096(12) -0.002(10) 0.020(9) 0.082(11)
O9 0.157(10) 0.203(11) 0.167(11) 0.050(8) -0.002(8) 0.074(8)
O6A 0.075(9) 0.118(12) 0.102(11) 0.023(9) 0.007(8) 0.036(8)

loop_
_atom_type_symbol
_atom_type_description
_atom_type_scat_dispersion_real
_atom_type_scat_dispersion_imag
_atom_type_scat_source
C C 0.0033 0.0016 'International Tables Vol C Tables 4.2.6.8 and 6.1.1.4'
H H 0.0000 0.0000 'International Tables Vol C Tables 4.2.6.8 and 6.1.1.4'
Cu Cu 0.3201 1.2651 'International Tables Vol C Tables 4.2.6.8 and 6.1.1.4'
N N 0.0061 0.0033 'International Tables Vol C Tables 4.2.6.8 and 6.1.1.4'
Na Na 0.0362 0.0249 'International Tables Vol C Tables 4.2.6.8 and 6.1.1.4'
O O 0.0106 0.0060 'International Tables Vol C Tables 4.2.6.8 and 6.1.1.4'

loop_
_geom_angle_atom_site_label_1
_geom_angle_atom_site_label_2
_geom_angle_atom_site_label_3
_geom_angle
_geom_angle_site_symmetry_1
_geom_angle_site_symmetry_3
O2 Cu1 Na1 43.64(12) . .
O2 Cu1 N1 94.2(2) . .
O2 Cu1 N2 175.4(2) . .
O3 Cu1 Na1 43.31(13) . .
O3 Cu1 O2 86.42(17) . .
O3 Cu1 N1 172.5(2) . .
O3 Cu1 N2 94.2(2) . .
N1 Cu1 Na1 137.83(17) . .
N2 Cu1 Na1 137.45(17) . .
N2 Cu1 N1 84.6(2) . .
Cu3 Cu2 Na1 119.23(5) . .
O5 Cu2 Cu3 134.12(14) . .
O5 Cu2 Na1 41.30(16) . .
O5 Cu2 N6 173.4(2) . .
O5 Cu2 N9 95.9(2) . 2_685
N3 Cu2 Cu3 130.23(17) . .
N3 Cu2 Na1 90.37(18) . .
N3 Cu2 O5 94.9(2) . .
N3 Cu2 N6 91.6(2) . .
N3 Cu2 N9 168.9(2) . 2_685
N6 Cu2 Cu3 39.28(15) . .
N6 Cu2 Na1 137.71(17) . .
N6 Cu2 N9 77.5(2) . 2_685
N9 Cu2 Cu3 38.72(14) 2_685 .
N9 Cu2 Na1 96.44(16) 2_685 .
Cu2 Cu3 Cu2 180.00(2) 2_685 .
N6 Cu3 Cu2 39.90(15) . .
N6 Cu3 Cu2 39.90(15) 2_685 2_685
N6 Cu3 Cu2 140.10(15) 2_685 .
N6 Cu3 Cu2 140.10(15) . 2_685
N6 Cu3 N6 180.0 . 2_685
N9 Cu3 Cu2 139.87(15) 2_685 2_685
N9 Cu3 Cu2 40.13(15) . 2_685
N9 Cu3 Cu2 40.13(15) 2_685 .
N9 Cu3 Cu2 139.87(15) . .
N9 Cu3 N6 100.4(2) 2_685 2_685
N9 Cu3 N6 79.6(2) . 2_685
N9 Cu3 N6 100.4(2) . .
N9 Cu3 N6 79.6(2) 2_685 .
N9 Cu3 N9 180.0 . 2_685
Cu1 Na1 Cu2 59.04(5) . .
O1 Na1 Cu1 93.98(13) . .
O1 Na1 Cu2 78.66(12) . .
O2 Na1 Cu1 33.78(10) . .
O2 Na1 Cu2 49.86(12) . .
O2 Na1 O1 60.91(15) . .
O2 Na1 O4 128.47(17) . .
O2 Na1 O8 145.1(3) . .
O2 Na1 O9 129.5(4) . .
O3 Na1 Cu1 33.55(10) . .
O3 Na1 Cu2 82.29(13) . .
O3 Na1 O1 124.51(18) . .
O3 Na1 O2 66.95(15) . .
O3 Na1 O4 61.62(16) . .
O3 Na1 O8 141.3(3) . .
O3 Na1 O9 122.0(4) . .
O4 Na1 Cu1 94.72(13) . .
O4 Na1 Cu2 117.55(14) . .
O4 Na1 O1 163.79(19) . .
O5 Na1 Cu1 86.56(13) . .
O5 Na1 Cu2 33.58(11) . .
O5 Na1 O1 94.86(18) . .
O5 Na1 O2 83.44(17) . .
O5 Na1 O3 96.94(18) . .
O5 Na1 O4 99.28(18) . .
O5 Na1 O8 106.0(3) . .
O5 Na1 O9 135.3(5) . .
O8 Na1 Cu1 167.4(3) . .
O8 Na1 Cu2 132.4(3) . .
O8 Na1 O1 84.6(3) . .
O8 Na1 O4 83.9(3) . .
O9 Na1 Cu1 138.0(4) . .
O9 Na1 Cu2 154.8(4) . .
O9 Na1 O1 81.3(4) . .
O9 Na1 O4 83.1(4) . .
C1 O1 Na1 124.4(4) . .
C2 O1 Na1 118.8(4) . .
C2 O1 C1 116.6(5) . .
Cu1 O2 Na1 102.58(17) . .
C7 O2 Cu1 124.6(4) . .
C7 O2 Na1 129.6(4) . .
Cu1 O3 Na1 103.14(18) . .
C18 O3 Cu1 124.5(4) . .
C18 O3 Na1 128.6(4) . .
C17 O4 Na1 118.0(4) . .
C17 O4 C19 116.0(5) . .
C19 O4 Na1 124.4(5) . .
Cu2 O5 Na1 105.1(2) . .
C20 O5 Cu2 112.1(5) . .
C20 O5 Na1 142.8(5) . .
H7CA O7C H7CB 121.8 . .
C8 N1 Cu1 125.4(5) . .
C8 N1 C9 123.7(6) . .
C9 N1 Cu1 110.7(4) . .
C11 N2 Cu1 113.9(4) . .
C12 N2 Cu1 125.3(5) . .
C12 N2 C11 120.8(6) . .
N4 N3 Cu2 117.7(4) . .
N5 N4 N3 176.9(7) . .
Cu3 N6 Cu2 100.8(2) . .
N7 N6 Cu2 127.7(4) . .
N7 N6 Cu3 131.0(4) . .
N8 N7 N6 178.0(7) . .
Cu3 N9 Cu2 101.2(2) . 2_685
N10 N9 Cu2 128.7(4) . 2_685
N10 N9 Cu3 127.2(4) . .
N11 N10 N9 178.9(8) . .
O1 C1 H1A 109.5 . .
O1 C1 H1B 109.5 . .
O1 C1 H1C 109.5 . .
H1A C1 H1B 109.5 . .
H1A C1 H1C 109.5 . .
H1B C1 H1C 109.5 . .
O1 C2 C3 126.5(6) . .
O1 C2 C7 114.0(5) . .
C3 C2 C7 119.5(6) . .
C2 C3 H3 120.1 . .
C4 C3 C2 119.8(7) . .
C4 C3 H3 120.1 . .
C3 C4 H4 118.7 . .
C5 C4 C3 122.6(6) . .
C5 C4 H4 118.7 . .
C4 C5 H5 120.4 . .
C4 C5 C6 119.3(7) . .
C6 C5 H5 120.4 . .
C7 C6 C5 117.7(7) . .
C7 C6 C8 125.1(6) . .
C8 C6 C5 117.1(6) . .
O2 C7 C2 116.1(6) . .
O2 C7 C6 122.9(6) . .
C6 C7 C2 121.0(6) . .
N1 C8 C6 124.7(6) . .
N1 C8 H8 117.7 . .
C6 C8 H8 117.7 . .
N1 C9 H9 106.6 . .
N1 C9 C10 115.4(6) . .
N1 C9 C11 107.9(6) . .
C10 C9 H9 106.6 . .
C11 C9 H9 106.6 . .
C11 C9 C10 113.3(6) . .
C9 C10 H10A 109.5 . .
C9 C10 H10B 109.5 . .
C9 C10 H10C 109.5 . .
H10A C10 H10B 109.5 . .
H10A C10 H10C 109.5 . .
H10B C10 H10C 109.5 . .
N2 C11 C9 107.3(5) . .
N2 C11 H11A 110.3 . .
N2 C11 H11B 110.3 . .
C9 C11 H11A 110.3 . .
C9 C11 H11B 110.3 . .
H11A C11 H11B 108.5 . .
N2 C12 H12 117.3 . .
N2 C12 C13 125.4(6) . .
C13 C12 H12 117.3 . .
C14 C13 C12 117.2(6) . .
C14 C13 C18 120.2(6) . .
C18 C13 C12 122.6(6) . .
C13 C14 H14 119.6 . .
C15 C14 C13 120.9(7) . .
C15 C14 H14 119.6 . .
C14 C15 H15 120.0 . .
C14 C15 C16 120.0(7) . .
C16 C15 H15 120.0 . .
C15 C16 H16 119.8 . .
C17 C16 C15 120.4(7) . .
C17 C16 H16 119.8 . .
O4 C17 C18 113.5(5) . .
C16 C17 O4 125.6(7) . .
C16 C17 C18 120.9(7) . .
O3 C18 C13 125.6(6) . .
O3 C18 C17 116.8(6) . .
C13 C18 C17 117.5(6) . .
O4 C19 H19A 109.5 . .
O4 C19 H19B 109.5 . .
O4 C19 H19C 109.5 . .
H19A C19 H19B 109.5 . .
H19A C19 H19C 109.5 . .
H19B C19 H19C 109.5 . .
O5 C20 C21 117.3(8) . .
O6 C20 O5 135.6(12) . .
O6 C20 C21 106.6(12) . .
O6A C20 O5 110.9(11) . .
O6A C20 C21 128.6(12) . .
C20 C21 H21A 109.5 . .
C20 C21 H21B 109.5 . .
C20 C21 H21C 109.5 . .
H21A C21 H21B 109.5 . .
H21A C21 H21C 109.5 . .
H21B C21 H21C 109.5 . .
Na1 O8 H8A 120.6 . .
Na1 O8 H8B 127.4 . .
H8A O8 H8B 99.7 . .
H22A C22 H22B 109.5 . .
H22A C22 H22C 109.5 . .
H22B C22 H22C 109.5 . .
O9 C22 H22A 109.5 . .
O9 C22 H22B 109.5 . .
O9 C22 H22C 109.5 . .
Na1 O9 H9A 108.0 . .
C22 O9 Na1 128.1(13) . .
C22 O9 H9A 118.1 . .

loop_
_geom_bond_atom_site_label_1
_geom_bond_atom_site_label_2
_geom_bond_distance
_geom_bond_site_symmetry_2
Cu1 Na1 3.342(3) .
Cu1 O2 1.904(4) .
Cu1 O3 1.897(4) .
Cu1 N1 1.926(5) .
Cu1 N2 1.920(5) .
Cu2 Cu3 3.0572(8) .
Cu2 Na1 3.405(3) .
Cu2 O5 1.951(5) .
Cu2 N3 1.950(5) .
Cu2 N6 1.997(5) .
Cu2 N9 2.008(5) 2_685
Cu3 Cu2 3.0572(8) 2_685
Cu3 N6 1.971(5) .
Cu3 N6 1.971(5) 2_685
Cu3 N9 1.949(5) .
Cu3 N9 1.949(5) 2_685
Na1 O1 2.668(5) .
Na1 O2 2.363(5) .
Na1 O3 2.354(5) .
Na1 O4 2.625(5) .
Na1 O5 2.328(6) .
Na1 O8 2.387(10) .
Na1 O9 2.598(15) .
O1 C1 1.423(8) .
O1 C2 1.363(7) .
O2 C7 1.357(6) .
O3 C18 1.324(7) .
O4 C17 1.380(8) .
O4 C19 1.442(8) .
O5 C20 1.251(9) .
O6 C20 1.235(13) .
O7C H7CA 0.7836 .
O7C H7CB 0.8499 .
N1 C8 1.295(8) .
N1 C9 1.466(8) .
N2 C11 1.461(8) .
N2 C12 1.297(8) .
N3 N4 1.226(7) .
N4 N5 1.134(7) .
N6 N7 1.201(7) .
N7 N8 1.136(7) .
N9 Cu2 2.008(5) 2_685
N9 N10 1.217(7) .
N10 N11 1.118(8) .
C1 H1A 0.9600 .
C1 H1B 0.9600 .
C1 H1C 0.9600 .
C2 C3 1.381(9) .
C2 C7 1.413(9) .
C3 H3 0.9300 .
C3 C4 1.376(10) .
C4 H4 0.9300 .
C4 C5 1.364(10) .
C5 H5 0.9300 .
C5 C6 1.443(8) .
C6 C7 1.399(9) .
C6 C8 1.421(9) .
C8 H8 0.9300 .
C9 H9 0.9800 .
C9 C10 1.514(9) .
C9 C11 1.509(9) .
C10 H10A 0.9600 .
C10 H10B 0.9600 .
C10 H10C 0.9600 .
C11 H11A 0.9700 .
C11 H11B 0.9700 .
C12 H12 0.9300 .
C12 C13 1.432(9) .
C13 C14 1.394(8) .
C13 C18 1.398(9) .
C14 H14 0.9300 .
C14 C15 1.357(10) .
C15 H15 0.9300 .
C15 C16 1.380(10) .
C16 H16 0.9300 .
C16 C17 1.369(9) .
C17 C18 1.413(9) .
C19 H19A 0.9600 .
C19 H19B 0.9600 .
C19 H19C 0.9600 .
C20 C21 1.483(11) .
C20 O6A 1.249(13) .
C21 H21A 0.9600 .
C21 H21B 0.9600 .
C21 H21C 0.9600 .
O8 H8A 0.8235 .
O8 H8B 0.8895 .
C22 H22A 0.9600 .
C22 H22B 0.9600 .
C22 H22C 0.9600 .
C22 O9 1.326(17) .
O9 H9A 0.8340 .

loop_
_geom_torsion_atom_site_label_1
_geom_torsion_atom_site_label_2
_geom_torsion_atom_site_label_3
_geom_torsion_atom_site_label_4
_geom_torsion
Cu1 O2 C7 C2 -163.0(4)
Cu1 O2 C7 C6 16.1(8)
Cu1 O3 C18 C13 14.7(9)
Cu1 O3 C18 C17 -166.0(4)
Cu1 N1 C8 C6 0.2(10)
Cu1 N1 C9 C10 -166.6(6)
Cu1 N1 C9 C11 -38.9(7)
Cu1 N2 C11 C9 -26.6(7)
Cu1 N2 C12 C13 -2.7(10)
Cu2 O5 C20 O6 -25.3(17)
Cu2 O5 C20 C21 164.6(6)
Cu2 O5 C20 O6A 3.0(12)
Na1 Cu1 O3 C18 159.8(6)
Na1 O1 C2 C3 -175.0(5)
Na1 O1 C2 C7 5.9(7)
Na1 O2 C7 C2 -6.8(8)
Na1 O2 C7 C6 172.3(4)
Na1 O3 C18 C13 169.2(5)
Na1 O3 C18 C17 -11.4(8)
Na1 O4 C17 C16 -170.7(6)
Na1 O4 C17 C18 8.1(7)
Na1 O5 C20 O6 157.6(14)
Na1 O5 C20 C21 -12.4(12)
Na1 O5 C20 O6A -174.1(10)
O1 C2 C3 C4 -178.8(6)
O1 C2 C7 O2 -0.4(8)
O1 C2 C7 C6 -179.5(5)
O2 Cu1 O3 Na1 7.8(2)
O2 Cu1 O3 C18 167.7(5)
O4 C17 C18 O3 0.6(8)
O4 C17 C18 C13 -180.0(6)
N1 C9 C11 N2 41.3(8)
N2 Cu1 O3 Na1 -176.7(2)
N2 Cu1 O3 C18 -16.9(5)
N2 C12 C13 C14 173.8(6)
N2 C12 C13 C18 -5.1(11)
C1 O1 C2 C3 9.0(10)
C1 O1 C2 C7 -170.1(6)
C2 C3 C4 C5 -0.3(12)
C3 C2 C7 O2 -179.6(6)
C3 C2 C7 C6 1.3(9)
C3 C4 C5 C6 -1.2(11)
C4 C5 C6 C7 2.6(10)
C4 C5 C6 C8 -179.3(6)
C5 C6 C7 O2 178.3(6)
C5 C6 C7 C2 -2.6(9)
C5 C6 C8 N1 172.9(6)
C7 C2 C3 C4 0.3(10)
C7 C6 C8 N1 -9.1(11)
C8 N1 C9 C10 17.4(10)
C8 N1 C9 C11 145.2(6)
C8 C6 C7 O2 0.3(10)
C8 C6 C7 C2 179.4(6)
C9 N1 C8 C6 175.5(6)
C10 C9 C11 N2 170.3(6)
C11 N2 C12 C13 176.6(6)
C12 N2 C11 C9 154.0(6)
C12 C13 C14 C15 -179.9(7)
C12 C13 C18 O3 -1.4(10)
C12 C13 C18 C17 179.3(6)
C13 C14 C15 C16 2.1(11)
C14 C13 C18 O3 179.7(6)
C14 C13 C18 C17 0.4(9)
C14 C15 C16 C17 -2.8(12)
C15 C16 C17 O4 -179.0(7)
C15 C16 C17 C18 2.3(11)
C16 C17 C18 O3 179.5(6)
C16 C17 C18 C13 -1.1(10)
C18 C13 C14 C15 -0.9(10)
C19 O4 C17 C16 -4.2(10)
C19 O4 C17 C18 174.6(6)
